data_7008252
loop_
_publ_author_name
'Paraschiv, Carmen'
'Andruh, Marius'
'Ferlay, Sylvie'
'Hosseini, Mir Wais'
'Kyritsakas, Nathalie'
'Planeix, Jean-Marc'
'Stanica, Nicolae'

_publ_section_title
;
 Alkoxo-bridged copperII complexes as nodes in designing solid-state
 architectures. The interplay of coordinative and d10-d10 metal-metal
 interactions in sustaining supramolecular solid-state architectures.
;
_journal_issue 7
_journal_name_full 'Dalton transactions (Cambridge, England : 2003)'
_journal_page_first 1195
_journal_page_last 1202
_journal_paper_doi 10.1039/b500231a
_journal_year 2005
_chemical_formula_sum 'C5 H6 Au Cu N3 O'
_chemical_formula_weight 384.65
_chemical_name_systematic
;
?
;
_space_group_IT_number 14
_symmetry_cell_setting monoclinic
_symmetry_space_group_name_Hall '-P 2ybc'
_symmetry_space_group_name_H-M 'P 1 21/c 1'
_atom_sites_solution_hydrogens geom
_atom_sites_solution_primary direct
_atom_sites_solution_secondary difmap
_audit_creation_method SHELXL-97
_cell_angle_alpha 90.00
_cell_angle_beta 98.854(10)
_cell_angle_gamma 90.00
_cell_formula_units_Z 4
_cell_length_a 8.293(3)
_cell_length_b 17.055(6)
_cell_length_c 6.1217(18)
_cell_measurement_reflns_used 4869
_cell_measurement_temperature 273(2)
_cell_measurement_theta_max 28.97
_cell_measurement_theta_min 2.49
_cell_volume 855.5(5)
_computing_cell_refinement 'Bruker SMART'
_computing_data_collection 'Bruker SMART'
_computing_data_reduction 'Bruker SAINT'
_computing_molecular_graphics 'Bruker SHELXTL'
_computing_publication_material 'Bruker SHELXTL'
_computing_structure_refinement 'SHELXL-97 (Sheldrick, 1997)'
_computing_structure_solution 'SHELXS-97 (Sheldrick, 1990)'
_diffrn_ambient_temperature 273(2)
_diffrn_measured_fraction_theta_full 0.998
_diffrn_measured_fraction_theta_max 0.998
_diffrn_measurement_device_type 'CCD area detector'
_diffrn_measurement_method 'phi and omega scans'
_diffrn_radiation_monochromator graphite
_diffrn_radiation_source 'fine-focus sealed tube'
_diffrn_radiation_type MoK\a
_diffrn_radiation_wavelength 0.71073
_diffrn_reflns_av_R_equivalents 0.0468
_diffrn_reflns_av_sigmaI/netI 0.0445
_diffrn_reflns_limit_h_max 11
_diffrn_reflns_limit_h_min -11
_diffrn_reflns_limit_k_max 18
_diffrn_reflns_limit_k_min -23
_diffrn_reflns_limit_l_max 7
_diffrn_reflns_limit_l_min -8
_diffrn_reflns_number 13787
_diffrn_reflns_theta_full 29.93
_diffrn_reflns_theta_max 29.93
_diffrn_reflns_theta_min 2.49
_exptl_absorpt_coefficient_mu 19.559
_exptl_absorpt_correction_T_max 0.4413
_exptl_absorpt_correction_T_min 0.1853
_exptl_absorpt_correction_type multi-scan
_exptl_crystal_colour clear
_exptl_crystal_density_diffrn 2.987
_exptl_crystal_density_meas ?
_exptl_crystal_density_method 'not measured'
_exptl_crystal_description prism
_exptl_crystal_F_000 692
_exptl_crystal_size_max 0.13
_exptl_crystal_size_mid 0.05
_exptl_crystal_size_min 0.05
_refine_diff_density_max 5.395
_refine_diff_density_min -3.383
_refine_diff_density_rms 0.645
_refine_ls_extinction_method none
_refine_ls_goodness_of_fit_ref 1.131
_refine_ls_hydrogen_treatment mixed
_refine_ls_matrix_type full
_refine_ls_number_parameters 100
_refine_ls_number_reflns 2491
_refine_ls_number_restraints 0
_refine_ls_restrained_S_all 1.131
_refine_ls_R_factor_all 0.0613
_refine_ls_R_factor_gt 0.0476
_refine_ls_shift/su_max 0.001
_refine_ls_shift/su_mean 0.000
_refine_ls_structure_factor_coef Fsqd
_refine_ls_weighting_details 'calc w=1/[\s^2^(Fo^2^)+(0.0811P)^2^+2.1559P] where P=(Fo^2^+2Fc^2^)/3'
_refine_ls_weighting_scheme calc
_refine_ls_wR_factor_gt 0.1257
_refine_ls_wR_factor_ref 0.1395
_reflns_number_gt 2050
_reflns_number_total 2491
_reflns_threshold_expression >2sigma(I)
_cod_data_source_file b500231a.txt
_cod_data_source_block e16eff
_cod_depositor_comments
;
The following automatic conversions were performed:
'_symmetry_cell_setting' value 'Monoclinic' changed to 'monoclinic'
according to '/home/saulius/struct/CIF-dictionaries/cif_core.dic'
dictionary named 'cif_core.dic' version 2.4.1 from 2010-06-29.

Automatic conversion script
Id: cif_fix_enum 1527 2010-12-29 10:47:43Z saulius 

The following automatic conversions were performed:

'_exptl_crystal_density_meas' value 'none' was changed to '?' - the
value is perceived as not measured.

Automatic conversion script
Id: cif_fix_values 3008 2015-01-20 13:52:24Z robertas 
;
_cod_original_sg_symbol_H-M P2(1)/c
_cod_database_code 7008252
_exptl_absorpt_process_type sadabs

loop_
_symmetry_equiv_pos_as_xyz
'x, y, z'
'-x, y+1/2, -z+1/2'
'-x, -y, -z'
'x, -y-1/2, z-1/2'

loop_
_atom_site_label
_atom_site_type_symbol
_atom_site_fract_x
_atom_site_fract_y
_atom_site_fract_z
_atom_site_U_iso_or_equiv
_atom_site_adp_type
_atom_site_occupancy
_atom_site_symmetry_multiplicity
_atom_site_calc_flag
_atom_site_refinement_flags
_atom_site_disorder_assembly
_atom_site_disorder_group
C2 C 0.6881(11) 0.1858(6) 0.3526(16) 0.033(2) Uani 1 1 d . . .
C6 C 0.7453(14) -0.0496(7) 0.645(2) 0.055(3) Uani 1 1 d . . .
H6A H 0.7386 -0.1062 0.6544 0.066 Uiso 1 1 calc R . .
H6B H 0.6657 -0.0328 0.5205 0.066 Uiso 1 1 calc R . .
N3 N 0.8685(11) 0.1059(6) 0.8766(16) 0.043(2) Uani 1 1 d . . .
O1 O 0.9007(8) -0.0294(4) 0.6031(13) 0.0400(17) Uani 1 1 d . . .
Au1 Au 1.47550(4) 0.25669(2) 0.80241(6) 0.02732(15) Uani 1 1 d . . .
Cu2 Cu 0.98830(12) 0.07611(6) 0.6241(2) 0.0263(3) Uani 1 1 d . . .
N2 N 1.1543(10) 0.1589(5) 0.7085(14) 0.0349(18) Uani 1 1 d . . .
C1 C 1.2658(12) 0.1959(6) 0.7484(16) 0.035(2) Uani 1 1 d . . .
C3 C 0.7012(13) 0.0738(6) 0.8596(19) 0.042(2) Uani 1 1 d . . .
H3A H 0.6355 0.0936 0.7261 0.050 Uiso 1 1 calc R . .
H3B H 0.6522 0.0917 0.9849 0.050 Uiso 1 1 calc R . .
C4 C 0.7008(14) -0.0141(6) 0.854(2) 0.048(3) Uani 1 1 d . . .
H4A H 0.5930 -0.0325 0.8729 0.058 Uiso 1 1 calc R . .
H4B H 0.7772 -0.0332 0.9792 0.058 Uiso 1 1 calc R . .
N1 N 0.8075(12) 0.1526(6) 0.3943(17) 0.052(3) Uani 1 1 d . . .

loop_
_atom_site_aniso_label
_atom_site_aniso_U_11
_atom_site_aniso_U_22
_atom_site_aniso_U_33
_atom_site_aniso_U_23
_atom_site_aniso_U_13
_atom_site_aniso_U_12
C2 0.024(4) 0.044(5) 0.029(5) 0.002(4) -0.001(4) 0.012(4)
C6 0.042(6) 0.045(6) 0.087(9) -0.026(6) 0.041(6) -0.017(5)
N3 0.035(4) 0.051(5) 0.049(5) -0.014(4) 0.020(4) -0.012(4)
O1 0.030(3) 0.027(3) 0.068(5) -0.010(3) 0.025(3) -0.007(3)
Au1 0.0262(2) 0.0307(2) 0.0249(2) -0.00341(12) 0.00329(14) -0.00715(12)
Cu2 0.0203(5) 0.0247(5) 0.0351(6) -0.0040(4) 0.0076(4) -0.0025(4)
N2 0.032(4) 0.037(4) 0.036(5) -0.005(4) 0.006(3) -0.010(3)
C1 0.035(5) 0.036(5) 0.034(5) 0.006(4) 0.008(4) -0.008(4)
C3 0.035(5) 0.047(6) 0.048(6) -0.007(5) 0.022(5) 0.008(4)
C4 0.048(6) 0.040(6) 0.065(7) 0.006(5) 0.035(6) -0.003(5)
N1 0.047(6) 0.062(6) 0.045(6) -0.004(5) 0.003(4) 0.022(5)

loop_
_atom_type_symbol
_atom_type_description
_atom_type_scat_dispersion_real
_atom_type_scat_dispersion_imag
_atom_type_scat_source
C C 0.0033 0.0016 'International Tables Vol C Tables 4.2.6.8 and 6.1.1.4'
H H 0.0000 0.0000 'International Tables Vol C Tables 4.2.6.8 and 6.1.1.4'
Cu Cu 0.3201 1.2651 'International Tables Vol C Tables 4.2.6.8 and 6.1.1.4'
Au Au -2.0133 8.8022 'International Tables Vol C Tables 4.2.6.8 and 6.1.1.4'
N N 0.0061 0.0033 'International Tables Vol C Tables 4.2.6.8 and 6.1.1.4'
O O 0.0106 0.0060 'International Tables Vol C Tables 4.2.6.8 and 6.1.1.4'

loop_
_geom_angle_atom_site_label_1
_geom_angle_atom_site_label_2
_geom_angle_atom_site_label_3
_geom_angle
_geom_angle_site_symmetry_1
_geom_angle_site_symmetry_3
_geom_angle_publ_flag
N1 C2 Au1 175.8(9) . 4_465 ?
O1 C6 C4 114.1(10) . . ?
C3 N3 Cu2 114.7(7) . . ?
C6 O1 Cu2 124.4(6) . . ?
C6 O1 Cu2 125.4(6) . 3_756 ?
Cu2 O1 Cu2 102.3(3) . 3_756 ?
C2 Au1 C1 178.1(4) 4_666 . ?
C2 Au1 Au1 93.1(3) 4_666 4_565 ?
C1 Au1 Au1 86.0(3) . 4_565 ?
C2 Au1 Au1 91.1(3) 4_666 4_566 ?
C1 Au1 Au1 89.6(3) . 4_566 ?
Au1 Au1 Au1 171.47(3) 4_565 4_566 ?
O1 Cu2 O1 77.7(3) . 3_756 ?
O1 Cu2 N2 156.4(3) . . ?
O1 Cu2 N2 95.3(3) 3_756 . ?
O1 Cu2 N3 93.5(3) . . ?
O1 Cu2 N3 170.4(4) 3_756 . ?
N2 Cu2 N3 91.4(3) . . ?
O1 Cu2 N1 106.5(4) . . ?
O1 Cu2 N1 97.5(3) 3_756 . ?
N2 Cu2 N1 96.7(4) . . ?
N3 Cu2 N1 88.5(4) . . ?
O1 Cu2 Cu2 39.03(19) . 3_756 ?
O1 Cu2 Cu2 38.69(18) 3_756 3_756 ?
N2 Cu2 Cu2 130.2(2) . 3_756 ?
N3 Cu2 Cu2 132.4(3) . 3_756 ?
N1 Cu2 Cu2 105.4(3) . 3_756 ?
C1 N2 Cu2 168.1(9) . . ?
N2 C1 Au1 175.1(9) . . ?
N3 C3 C4 111.7(9) . . ?
C3 C4 C6 114.6(10) . . ?
C2 N1 Cu2 152.3(9) . . ?

loop_
_geom_bond_atom_site_label_1
_geom_bond_atom_site_label_2
_geom_bond_distance
_geom_bond_site_symmetry_2
_geom_bond_publ_flag
C2 N1 1.135(12) . ?
C2 Au1 1.999(9) 4_465 ?
C6 O1 1.394(11) . ?
C6 C4 1.516(16) . ?
N3 C3 1.481(13) . ?
N3 Cu2 2.027(9) . ?
O1 Cu2 1.938(6) . ?
O1 Cu2 1.952(7) 3_756 ?
Au1 C2 1.999(9) 4_666 ?
Au1 C1 2.007(10) . ?
Au1 Au1 3.0693(9) 4_565 ?
Au1 Au1 3.0694(9) 4_566 ?
Cu2 O1 1.952(7) 3_756 ?
Cu2 N2 1.984(8) . ?
Cu2 N1 2.298(10) . ?
Cu2 Cu2 3.029(2) 3_756 ?
N2 C1 1.116(12) . ?
C3 C4 1.501(15) . ?
